data_4337423
loop_
_publ_author_name
'Larsen, Christopher B.'
'van der Salm, Holly'
'Clark, Charlotte A.'
'Elliott, Anastasia B. S.'
'Fraser, Michael G.'
'Horvath, Raphael'
'Lucas, Nigel T.'
'Sun, Xue-Zhong'
'George, Michael W.'
'Gordon, Keith C.'

_publ_section_title
;
 Intraligand charge-transfer excited States in re(i) complexes with
 donor-substituted dipyridophenazine ligands.
;
_journal_issue 3
_journal_name_full 'Inorganic chemistry'
_journal_page_first 1339
_journal_page_last 1354
_journal_paper_doi 10.1021/ic402082m
_journal_volume 53
_journal_year 2014
_chemical_formula_moiety 'C36 H23 N5, C H Cl3'
_chemical_formula_sum 'C37 H24 Cl3 N5'
_chemical_formula_weight 644.96
_chemical_name_systematic
;
11-(4-Diphenylaminophenyl)dipyrido[3,2-a:2',3'-c]phenazine
;
_space_group_IT_number 2
_symmetry_cell_setting triclinic
_symmetry_Int_Tables_number 2
_symmetry_space_group_name_Hall '-P 1'
_symmetry_space_group_name_H-M 'P -1'
_atom_sites_solution_hydrogens geom
_atom_sites_solution_primary direct
_atom_sites_solution_secondary difmap
_audit_block_code cbl1201
_audit_creation_method SHELXL-97
_cell_angle_alpha 85.675(9)
_cell_angle_beta 83.516(9)
_cell_angle_gamma 76.627(9)
_cell_formula_units_Z 2
_cell_length_a 6.047(2)
_cell_length_b 10.171(2)
_cell_length_c 25.288(6)
_cell_measurement_reflns_used 2248
_cell_measurement_temperature 93(2)
_cell_measurement_theta_max 22.912
_cell_measurement_theta_min 2.435
_cell_volume 1501.5(7)
_computing_cell_refinement 'SAINT (Bruker, 2009)'
_computing_data_collection 'APEX2 (Bruker, 2011)'
_computing_data_reduction 'SAINT (Bruker, 2009)'
_computing_molecular_graphics 'X-Seed (Barbour, 1999)'
_computing_publication_material 'enCIFer (2011)'
_computing_structure_refinement 'SHELXL-97 (Sheldrick, 1997)'
_computing_structure_solution 'SHELXS-97 (Sheldrick, 1990)'
_diffrn_ambient_temperature 93(2)
_diffrn_measured_fraction_theta_full 0.989
_diffrn_measured_fraction_theta_max 0.989
_diffrn_measurement_device_type 'Bruker Kappa X8 ApexII'
_diffrn_measurement_method '\w and \f scans'
_diffrn_radiation_monochromator graphite
_diffrn_radiation_source 'fine-focus sealed tube'
_diffrn_radiation_type MoK\a
_diffrn_radiation_wavelength 0.71073
_diffrn_reflns_av_R_equivalents 0.0772
_diffrn_reflns_av_sigmaI/netI 0.0887
_diffrn_reflns_limit_h_max 7
_diffrn_reflns_limit_h_min -7
_diffrn_reflns_limit_k_max 11
_diffrn_reflns_limit_k_min -12
_diffrn_reflns_limit_l_max 30
_diffrn_reflns_limit_l_min -30
_diffrn_reflns_number 24095
_diffrn_reflns_theta_full 25.06
_diffrn_reflns_theta_max 25.06
_diffrn_reflns_theta_min 1.62
_diffrn_standards_decay_% 0
_diffrn_standards_number 0
_exptl_absorpt_coefficient_mu 0.343
_exptl_absorpt_correction_T_max 0.7452
_exptl_absorpt_correction_T_min 0.6749
_exptl_absorpt_correction_type multi-scan
_exptl_absorpt_process_details
;
SADABS (Bruker, 2008)
;
_exptl_crystal_colour orange
_exptl_crystal_density_diffrn 1.427
_exptl_crystal_density_method 'not measured'
_exptl_crystal_description plate
_exptl_crystal_F_000 664
_exptl_crystal_size_max 0.57
_exptl_crystal_size_mid 0.30
_exptl_crystal_size_min 0.03
_refine_diff_density_max 0.264
_refine_diff_density_min -0.272
_refine_diff_density_rms 0.062
_refine_ls_extinction_method none
_refine_ls_goodness_of_fit_ref 1.006
_refine_ls_hydrogen_treatment constr
_refine_ls_matrix_type full
_refine_ls_number_parameters 406
_refine_ls_number_reflns 5268
_refine_ls_number_restraints 0
_refine_ls_restrained_S_all 1.006
_refine_ls_R_factor_all 0.1048
_refine_ls_R_factor_gt 0.0501
_refine_ls_shift/su_max 0.000
_refine_ls_shift/su_mean 0.000
_refine_ls_structure_factor_coef Fsqd
_refine_ls_weighting_details 'calc w=1/[\s^2^(Fo^2^)+(0.0386P)^2^+0.9588P] where P=(Fo^2^+2Fc^2^)/3'
_refine_ls_weighting_scheme calc
_refine_ls_wR_factor_gt 0.1006
_refine_ls_wR_factor_ref 0.1199
_reflns_number_gt 3194
_reflns_number_total 5268
_reflns_threshold_expression >2\s(I)
_cod_data_source_file ic402082m_si_002.cif
_cod_data_source_block dppz-NPh2
_cod_original_cell_volume 1501.5(5)
_cod_database_code 4337423

loop_
_symmetry_equiv_pos_as_xyz
'x, y, z'
'-x, -y, -z'

loop_
_atom_site_label
_atom_site_type_symbol
_atom_site_fract_x
_atom_site_fract_y
_atom_site_fract_z
_atom_site_U_iso_or_equiv
_atom_site_adp_type
_atom_site_occupancy
_atom_site_symmetry_multiplicity
_atom_site_calc_flag
_atom_site_refinement_flags
C1 C 0.1517(5) 0.1155(3) 0.46071(12) 0.0218(7) Uani 1 1 d .
H1 H 0.1111 0.0659 0.4922 0.026 Uiso 1 1 calc R
C2 C 0.0564(5) 0.1086(3) 0.41496(12) 0.0229(7) Uani 1 1 d .
H2 H -0.0524 0.0548 0.4142 0.027 Uiso 1 1 calc R
C3 C 0.1213(5) 0.1818(3) 0.36932(12) 0.0250(7) Uani 1 1 d .
H3 H 0.0550 0.1754 0.3376 0.030 Uiso 1 1 calc R
C4 C 0.7244(5) 0.4997(3) 0.36385(12) 0.0254(7) Uani 1 1 d .
H4 H 0.7570 0.5479 0.3314 0.031 Uiso 1 1 calc R
C5 C 0.8416(5) 0.5119(3) 0.40692(12) 0.0253(7) Uani 1 1 d .
H5 H 0.9486 0.5679 0.4039 0.030 Uiso 1 1 calc R
C6 C 0.7989(5) 0.4413(3) 0.45358(12) 0.0231(7) Uani 1 1 d .
H6 H 0.8770 0.4470 0.4836 0.028 Uiso 1 1 calc R
C7 C 0.6387(5) 0.3602(3) 0.45681(11) 0.0202(7) Uani 1 1 d .
C8 C 0.5296(5) 0.3548(3) 0.41146(12) 0.0201(7) Uani 1 1 d .
C9 C 0.3648(5) 0.2675(3) 0.41316(12) 0.0209(7) Uani 1 1 d .
C10 C 0.3111(5) 0.1970(3) 0.46088(11) 0.0197(7) Uani 1 1 d .
C11 C 0.4180(5) 0.2067(3) 0.50870(12) 0.0197(7) Uani 1 1 d .
C12 C 0.5886(5) 0.2839(3) 0.50606(11) 0.0193(7) Uani 1 1 d .
C13 C 0.6423(5) 0.2234(3) 0.59347(12) 0.0202(7) Uani 1 1 d .
C14 C 0.4610(5) 0.1531(3) 0.59687(12) 0.0207(7) Uani 1 1 d .
C15 C 0.3965(5) 0.0926(3) 0.64690(11) 0.0221(7) Uani 1 1 d .
H15 H 0.2754 0.0465 0.6502 0.027 Uiso 1 1 calc R
C16 C 0.5070(5) 0.1003(3) 0.69009(12) 0.0257(7) Uani 1 1 d .
H16 H 0.4585 0.0611 0.7234 0.031 Uiso 1 1 calc R
C17 C 0.6940(5) 0.1655(3) 0.68685(12) 0.0230(7) Uani 1 1 d .
C18 C 0.7572(5) 0.2241(3) 0.63856(11) 0.0219(7) Uani 1 1 d .
H18 H 0.8828 0.2664 0.6356 0.026 Uiso 1 1 calc R
C19 C 0.8140(5) 0.1695(3) 0.73419(12) 0.0238(7) Uani 1 1 d .
C20 C 0.9152(5) 0.2769(3) 0.74093(12) 0.0276(8) Uani 1 1 d .
H20 H 0.9029 0.3498 0.7149 0.033 Uiso 1 1 calc R
C21 C 1.0319(5) 0.2795(3) 0.78431(12) 0.0281(8) Uani 1 1 d .
H21 H 1.1025 0.3527 0.7871 0.034 Uiso 1 1 calc R
C22 C 1.0481(5) 0.1767(3) 0.82411(12) 0.0258(7) Uani 1 1 d .
C23 C 0.9444(5) 0.0706(3) 0.81867(12) 0.0302(8) Uani 1 1 d .
H23 H 0.9507 0.0000 0.8457 0.036 Uiso 1 1 calc R
C24 C 0.8325(5) 0.0672(3) 0.77434(12) 0.0284(8) Uani 1 1 d .
H24 H 0.7659 -0.0074 0.7711 0.034 Uiso 1 1 calc R
C25 C 1.1675(5) 0.3059(3) 0.89044(12) 0.0286(8) Uani 1 1 d .
C26 C 1.3644(6) 0.3226(3) 0.91053(12) 0.0330(8) Uani 1 1 d .
H26 H 1.4990 0.2525 0.9080 0.040 Uiso 1 1 calc R
C27 C 1.3641(6) 0.4411(3) 0.93412(12) 0.0353(9) Uani 1 1 d .
H27 H 1.4974 0.4513 0.9485 0.042 Uiso 1 1 calc R
C28 C 1.1713(6) 0.5441(3) 0.93683(13) 0.0423(9) Uani 1 1 d .
H28 H 1.1715 0.6256 0.9528 0.051 Uiso 1 1 calc R
C29 C 0.9771(6) 0.5288(4) 0.91620(14) 0.0473(10) Uani 1 1 d .
H29 H 0.8441 0.6001 0.9179 0.057 Uiso 1 1 calc R
C30 C 0.9757(6) 0.4096(3) 0.89301(13) 0.0380(9) Uani 1 1 d .
H30 H 0.8418 0.3997 0.8789 0.046 Uiso 1 1 calc R
C31 C 1.2630(5) 0.0587(3) 0.89711(13) 0.0294(8) Uani 1 1 d .
C32 C 1.2243(6) 0.0456(3) 0.95218(13) 0.0357(9) Uani 1 1 d .
H32 H 1.1310 0.1187 0.9713 0.043 Uiso 1 1 calc R
C33 C 1.3205(6) -0.0730(3) 0.97948(14) 0.0401(9) Uani 1 1 d .
H33 H 1.2949 -0.0806 1.0172 0.048 Uiso 1 1 calc R
C34 C 1.4531(6) -0.1801(3) 0.95217(14) 0.0413(9) Uani 1 1 d .
H34 H 1.5186 -0.2617 0.9709 0.050 Uiso 1 1 calc R
C35 C 1.4903(6) -0.1682(4) 0.89747(15) 0.0491(10) Uani 1 1 d .
H35 H 1.5809 -0.2422 0.8784 0.059 Uiso 1 1 calc R
C36 C 1.3968(6) -0.0494(3) 0.87019(14) 0.0393(9) Uani 1 1 d .
H36 H 1.4248 -0.0420 0.8325 0.047 Uiso 1 1 calc R
C91 C 0.4738(5) 0.3512(3) 0.25230(12) 0.0283(8) Uani 1 1 d .
H91 H 0.4450 0.3830 0.2894 0.034 Uiso 1 1 calc R
N1 N 0.2714(4) 0.2605(2) 0.36755(9) 0.0237(6) Uani 1 1 d .
N2 N 0.5702(4) 0.4252(2) 0.36516(10) 0.0239(6) Uani 1 1 d .
N3 N 0.7028(4) 0.2891(2) 0.54756(9) 0.0217(6) Uani 1 1 d .
N4 N 0.3524(4) 0.1432(2) 0.55407(9) 0.0206(6) Uani 1 1 d .
N5 N 1.1659(4) 0.1811(2) 0.86882(10) 0.0311(7) Uani 1 1 d .
Cl91 Cl 0.21617(14) 0.32407(8) 0.23308(3) 0.0387(3) Uani 1 1 d .
Cl92 Cl 0.68764(14) 0.20066(8) 0.25109(3) 0.0386(2) Uani 1 1 d .
Cl93 Cl 0.56671(15) 0.47651(8) 0.20961(4) 0.0432(3) Uani 1 1 d .

loop_
_atom_site_aniso_label
_atom_site_aniso_U_11
_atom_site_aniso_U_22
_atom_site_aniso_U_33
_atom_site_aniso_U_23
_atom_site_aniso_U_13
_atom_site_aniso_U_12
C1 0.0208(17) 0.0201(16) 0.0257(19) 0.0009(14) -0.0041(14) -0.0069(14)
C2 0.0204(17) 0.0210(17) 0.030(2) -0.0044(14) -0.0062(15) -0.0071(14)
C3 0.0232(17) 0.0296(18) 0.0250(19) -0.0039(15) -0.0050(14) -0.0095(15)
C4 0.0289(18) 0.0217(17) 0.0249(19) 0.0025(14) 0.0022(15) -0.0075(15)
C5 0.0267(18) 0.0203(17) 0.032(2) -0.0010(15) -0.0029(15) -0.0110(14)
C6 0.0246(17) 0.0220(17) 0.0251(19) -0.0038(14) -0.0051(14) -0.0077(14)
C7 0.0195(16) 0.0175(16) 0.0245(19) -0.0025(13) 0.0003(14) -0.0067(13)
C8 0.0177(16) 0.0189(16) 0.0242(19) -0.0031(14) -0.0009(14) -0.0048(13)
C9 0.0223(17) 0.0189(16) 0.0217(19) -0.0041(14) -0.0038(14) -0.0035(13)
C10 0.0215(17) 0.0171(16) 0.0211(18) -0.0034(13) -0.0064(14) -0.0028(13)
C11 0.0186(16) 0.0162(16) 0.0240(19) -0.0029(14) -0.0014(14) -0.0034(13)
C12 0.0185(16) 0.0185(16) 0.0221(18) -0.0023(13) -0.0017(14) -0.0063(13)
C13 0.0201(17) 0.0177(16) 0.0227(18) 0.0004(13) -0.0009(14) -0.0053(13)
C14 0.0199(16) 0.0173(16) 0.0254(19) -0.0019(14) -0.0032(14) -0.0044(13)
C15 0.0210(17) 0.0237(17) 0.0243(19) 0.0004(14) -0.0045(14) -0.0102(13)
C16 0.0279(18) 0.0249(17) 0.0260(19) 0.0021(14) -0.0033(15) -0.0101(14)
C17 0.0245(17) 0.0201(16) 0.0265(19) -0.0002(14) -0.0077(15) -0.0074(14)
C18 0.0229(17) 0.0212(17) 0.0243(19) -0.0010(14) -0.0048(15) -0.0094(14)
C19 0.0253(18) 0.0240(17) 0.0244(19) 0.0011(14) -0.0040(14) -0.0106(14)
C20 0.0356(19) 0.0263(18) 0.0234(19) 0.0020(14) -0.0024(16) -0.0133(15)
C21 0.0329(19) 0.0294(19) 0.027(2) -0.0017(15) -0.0059(16) -0.0151(15)
C22 0.0287(18) 0.0293(18) 0.0227(19) 0.0022(15) -0.0088(15) -0.0117(15)
C23 0.0335(19) 0.0304(19) 0.030(2) 0.0068(15) -0.0083(16) -0.0142(16)
C24 0.0317(19) 0.0243(18) 0.034(2) 0.0026(15) -0.0069(16) -0.0159(15)
C25 0.038(2) 0.0318(19) 0.0198(19) 0.0012(15) -0.0060(16) -0.0154(17)
C26 0.040(2) 0.0308(19) 0.030(2) 0.0049(16) -0.0068(17) -0.0115(16)
C27 0.045(2) 0.038(2) 0.029(2) 0.0021(17) -0.0100(17) -0.0203(19)
C28 0.063(3) 0.036(2) 0.032(2) -0.0060(17) -0.006(2) -0.017(2)
C29 0.051(2) 0.047(2) 0.040(2) -0.0106(19) -0.0060(19) 0.0018(19)
C30 0.037(2) 0.048(2) 0.031(2) -0.0050(18) -0.0121(17) -0.0080(18)
C31 0.034(2) 0.035(2) 0.024(2) 0.0057(16) -0.0106(16) -0.0164(16)
C32 0.044(2) 0.035(2) 0.029(2) 0.0006(16) -0.0060(17) -0.0104(17)
C33 0.053(2) 0.046(2) 0.025(2) 0.0057(18) -0.0068(18) -0.019(2)
C34 0.060(3) 0.033(2) 0.032(2) 0.0060(17) -0.0183(19) -0.0070(19)
C35 0.056(3) 0.048(2) 0.038(3) -0.0053(19) -0.012(2) 0.006(2)
C36 0.043(2) 0.050(2) 0.024(2) -0.0016(18) -0.0062(18) -0.0075(19)
C91 0.0341(19) 0.0304(18) 0.0245(19) 0.0007(14) -0.0036(15) -0.0156(15)
N1 0.0243(14) 0.0251(15) 0.0232(16) -0.0028(12) -0.0024(12) -0.0079(12)
N2 0.0264(15) 0.0233(14) 0.0242(16) 0.0019(12) -0.0020(12) -0.0113(12)
N3 0.0218(14) 0.0213(14) 0.0240(16) -0.0022(12) -0.0042(12) -0.0077(11)
N4 0.0230(14) 0.0180(13) 0.0218(15) 0.0000(11) -0.0049(12) -0.0060(11)
N5 0.0411(17) 0.0293(16) 0.0277(16) 0.0049(13) -0.0129(14) -0.0152(13)
Cl91 0.0377(5) 0.0494(6) 0.0360(5) 0.0015(4) -0.0105(4) -0.0221(4)
Cl92 0.0417(5) 0.0313(5) 0.0447(6) -0.0004(4) -0.0065(4) -0.0116(4)
Cl93 0.0454(6) 0.0401(5) 0.0474(6) 0.0135(4) -0.0038(4) -0.0218(4)

loop_
_atom_type_symbol
_atom_type_description
_atom_type_scat_dispersion_real
_atom_type_scat_dispersion_imag
_atom_type_scat_source
C C 0.0033 0.0016 'International Tables Vol C Tables 4.2.6.8 and 6.1.1.4'
H H 0.0000 0.0000 'International Tables Vol C Tables 4.2.6.8 and 6.1.1.4'
N N 0.0061 0.0033 'International Tables Vol C Tables 4.2.6.8 and 6.1.1.4'
Cl Cl 0.1484 0.1585 'International Tables Vol C Tables 4.2.6.8 and 6.1.1.4'

loop_
_geom_angle_atom_site_label_1
_geom_angle_atom_site_label_2
_geom_angle_atom_site_label_3
_geom_angle
C2 C1 C10 119.4(3)
C2 C1 H1 120.3
C10 C1 H1 120.3
C1 C2 C3 118.8(3)
C1 C2 H2 120.6
C3 C2 H2 120.6
N1 C3 C2 123.9(3)
N1 C3 H3 118.0
C2 C3 H3 118.0
N2 C4 C5 124.4(3)
N2 C4 H4 117.8
C5 C4 H4 117.8
C6 C5 C4 118.3(3)
C6 C5 H5 120.8
C4 C5 H5 120.8
C5 C6 C7 119.4(3)
C5 C6 H6 120.3
C7 C6 H6 120.3
C8 C7 C6 118.0(3)
C8 C7 C12 121.2(2)
C6 C7 C12 120.8(3)
N2 C8 C7 122.9(2)
N2 C8 C9 117.8(2)
C7 C8 C9 119.3(3)
N1 C9 C10 123.1(2)
N1 C9 C8 117.2(2)
C10 C9 C8 119.7(3)
C9 C10 C1 117.7(3)
C9 C10 C11 121.0(2)
C1 C10 C11 121.3(3)
N4 C11 C12 121.9(3)
N4 C11 C10 118.9(2)
C12 C11 C10 119.2(3)
N3 C12 C11 121.8(3)
N3 C12 C7 118.8(2)
C11 C12 C7 119.4(3)
N3 C13 C18 119.9(2)
N3 C13 C14 120.9(3)
C18 C13 C14 119.2(3)
N4 C14 C15 119.9(2)
N4 C14 C13 121.8(3)
C15 C14 C13 118.3(3)
C16 C15 C14 120.4(2)
C16 C15 H15 119.8
C14 C15 H15 119.8
C15 C16 C17 121.9(3)
C15 C16 H16 119.0
C17 C16 H16 119.0
C18 C17 C16 117.9(3)
C18 C17 C19 121.4(2)
C16 C17 C19 120.7(3)
C17 C18 C13 122.1(2)
C17 C18 H18 118.9
C13 C18 H18 118.9
C24 C19 C20 116.6(3)
C24 C19 C17 122.0(2)
C20 C19 C17 121.4(3)
C21 C20 C19 121.7(3)
C21 C20 H20 119.2
C19 C20 H20 119.2
C20 C21 C22 120.9(3)
C20 C21 H21 119.5
C22 C21 H21 119.5
C21 C22 C23 118.2(3)
C21 C22 N5 120.6(2)
C23 C22 N5 121.3(3)
C24 C23 C22 120.4(3)
C24 C23 H23 119.8
C22 C23 H23 119.8
C23 C24 C19 122.1(3)
C23 C24 H24 118.9
C19 C24 H24 118.9
C30 C25 C26 119.3(3)
C30 C25 N5 120.9(3)
C26 C25 N5 119.8(3)
C27 C26 C25 120.2(3)
C27 C26 H26 119.9
C25 C26 H26 119.9
C28 C27 C26 120.1(3)
C28 C27 H27 119.9
C26 C27 H27 119.9
C27 C28 C29 119.9(3)
C27 C28 H28 120.1
C29 C28 H28 120.1
C28 C29 C30 120.3(3)
C28 C29 H29 119.9
C30 C29 H29 119.9
C25 C30 C29 120.2(3)
C25 C30 H30 119.9
C29 C30 H30 119.9
C36 C31 C32 118.7(3)
C36 C31 N5 120.6(3)
C32 C31 N5 120.7(3)
C33 C32 C31 120.5(3)
C33 C32 H32 119.8
C31 C32 H32 119.8
C34 C33 C32 120.2(3)
C34 C33 H33 119.9
C32 C33 H33 119.9
C33 C34 C35 119.6(3)
C33 C34 H34 120.2
C35 C34 H34 120.2
C34 C35 C36 120.3(3)
C34 C35 H35 119.8
C36 C35 H35 119.8
C35 C36 C31 120.7(3)
C35 C36 H36 119.7
C31 C36 H36 119.7
Cl93 C91 Cl92 109.79(16)
Cl93 C91 Cl91 109.96(17)
Cl92 C91 Cl91 111.02(15)
Cl93 C91 H91 108.7
Cl92 C91 H91 108.7
Cl91 C91 H91 108.7
C3 N1 C9 117.0(2)
C4 N2 C8 117.0(2)
C12 N3 C13 117.0(2)
C11 N4 C14 116.3(2)
C22 N5 C25 121.4(3)
C22 N5 C31 119.9(2)
C25 N5 C31 118.3(2)

loop_
_geom_bond_atom_site_label_1
_geom_bond_atom_site_label_2
_geom_bond_distance
C1 C2 1.363(4)
C1 C10 1.409(4)
C1 H1 0.9500
C2 C3 1.395(4)
C2 H2 0.9500
C3 N1 1.338(3)
C3 H3 0.9500
C4 N2 1.327(3)
C4 C5 1.393(4)
C4 H4 0.9500
C5 C6 1.365(4)
C5 H5 0.9500
C6 C7 1.403(4)
C6 H6 0.9500
C7 C8 1.397(4)
C7 C12 1.457(4)
C8 N2 1.354(4)
C8 C9 1.475(4)
C9 N1 1.354(3)
C9 C10 1.402(4)
C10 C11 1.454(4)
C11 N4 1.340(3)
C11 C12 1.426(4)
C12 N3 1.331(3)
C13 N3 1.352(3)
C13 C18 1.402(4)
C13 C14 1.433(4)
C14 N4 1.349(3)
C14 C15 1.419(4)
C15 C16 1.359(4)
C15 H15 0.9500
C16 C17 1.430(4)
C16 H16 0.9500
C17 C18 1.372(4)
C17 C19 1.476(4)
C18 H18 0.9500
C19 C24 1.392(4)
C19 C20 1.399(4)
C20 C21 1.375(4)
C20 H20 0.9500
C21 C22 1.390(4)
C21 H21 0.9500
C22 C23 1.390(4)
C22 N5 1.411(4)
C23 C24 1.380(4)
C23 H23 0.9500
C24 H24 0.9500
C25 C30 1.375(4)
C25 C26 1.396(4)
C25 N5 1.422(4)
C26 C27 1.384(4)
C26 H26 0.9500
C27 C28 1.374(5)
C27 H27 0.9500
C28 C29 1.382(5)
C28 H28 0.9500
C29 C30 1.388(4)
C29 H29 0.9500
C30 H30 0.9500
C31 C36 1.380(4)
C31 C32 1.387(4)
C31 N5 1.424(4)
C32 C33 1.383(4)
C32 H32 0.9500
C33 C34 1.375(5)
C33 H33 0.9500
C34 C35 1.377(5)
C34 H34 0.9500
C35 C36 1.379(5)
C35 H35 0.9500
C36 H36 0.9500
C91 Cl93 1.759(3)
C91 Cl92 1.760(3)
C91 Cl91 1.769(3)
C91 H91 1.0000

loop_
_geom_torsion_atom_site_label_1
_geom_torsion_atom_site_label_2
_geom_torsion_atom_site_label_3
_geom_torsion_atom_site_label_4
_geom_torsion
C10 C1 C2 C3 0.6(4)
C1 C2 C3 N1 -0.7(4)
N2 C4 C5 C6 1.0(5)
C4 C5 C6 C7 -0.5(4)
C5 C6 C7 C8 0.3(4)
C5 C6 C7 C12 -179.8(3)
C6 C7 C8 N2 -0.8(4)
C12 C7 C8 N2 179.4(3)
C6 C7 C8 C9 178.4(2)
C12 C7 C8 C9 -1.5(4)
N2 C8 C9 N1 2.2(4)
C7 C8 C9 N1 -177.0(3)
N2 C8 C9 C10 -177.5(3)
C7 C8 C9 C10 3.3(4)
N1 C9 C10 C1 -0.1(4)
C8 C9 C10 C1 179.6(2)
N1 C9 C10 C11 179.3(3)
C8 C9 C10 C11 -0.9(4)
C2 C1 C10 C9 -0.2(4)
C2 C1 C10 C11 -179.6(3)
C9 C10 C11 N4 176.5(3)
C1 C10 C11 N4 -4.1(4)
C9 C10 C11 C12 -3.2(4)
C1 C10 C11 C12 176.2(3)
N4 C11 C12 N3 4.8(4)
C10 C11 C12 N3 -175.5(3)
N4 C11 C12 C7 -174.7(2)
C10 C11 C12 C7 5.0(4)
C8 C7 C12 N3 177.8(3)
C6 C7 C12 N3 -2.0(4)
C8 C7 C12 C11 -2.7(4)
C6 C7 C12 C11 177.5(3)
N3 C13 C14 N4 3.7(4)
C18 C13 C14 N4 -176.6(3)
N3 C13 C14 C15 -176.4(3)
C18 C13 C14 C15 3.3(4)
N4 C14 C15 C16 179.1(3)
C13 C14 C15 C16 -0.8(4)
C14 C15 C16 C17 -1.6(4)
C15 C16 C17 C18 1.5(4)
C15 C16 C17 C19 -178.6(3)
C16 C17 C18 C13 1.1(4)
C19 C17 C18 C13 -178.8(3)
N3 C13 C18 C17 176.2(3)
C14 C13 C18 C17 -3.5(4)
C18 C17 C19 C24 -149.9(3)
C16 C17 C19 C24 30.2(4)
C18 C17 C19 C20 30.1(4)
C16 C17 C19 C20 -149.8(3)
C24 C19 C20 C21 1.6(4)
C17 C19 C20 C21 -178.4(3)
C19 C20 C21 C22 -1.9(5)
C20 C21 C22 C23 0.5(5)
C20 C21 C22 N5 -179.2(3)
C21 C22 C23 C24 1.2(5)
N5 C22 C23 C24 -179.1(3)
C22 C23 C24 C19 -1.4(5)
C20 C19 C24 C23 0.0(5)
C17 C19 C24 C23 -179.9(3)
C30 C25 C26 C27 1.8(5)
N5 C25 C26 C27 -176.7(3)
C25 C26 C27 C28 -1.4(5)
C26 C27 C28 C29 0.4(5)
C27 C28 C29 C30 0.3(5)
C26 C25 C30 C29 -1.1(5)
N5 C25 C30 C29 177.4(3)
C28 C29 C30 C25 0.0(5)
C36 C31 C32 C33 0.8(5)
N5 C31 C32 C33 -179.5(3)
C31 C32 C33 C34 -0.9(5)
C32 C33 C34 C35 0.3(5)
C33 C34 C35 C36 0.5(5)
C34 C35 C36 C31 -0.6(5)
C32 C31 C36 C35 0.0(5)
N5 C31 C36 C35 -179.8(3)
C2 C3 N1 C9 0.4(4)
C10 C9 N1 C3 0.0(4)
C8 C9 N1 C3 -179.7(2)
C5 C4 N2 C8 -1.4(4)
C7 C8 N2 C4 1.3(4)
C9 C8 N2 C4 -177.9(2)
C11 C12 N3 C13 -3.3(4)
C7 C12 N3 C13 176.2(2)
C18 C13 N3 C12 179.5(3)
C14 C13 N3 C12 -0.7(4)
C12 C11 N4 C14 -1.8(4)
C10 C11 N4 C14 178.5(2)
C15 C14 N4 C11 177.9(3)
C13 C14 N4 C11 -2.2(4)
C21 C22 N5 C25 33.4(4)
C23 C22 N5 C25 -146.3(3)
C21 C22 N5 C31 -154.2(3)
C23 C22 N5 C31 26.1(4)
C30 C25 N5 C22 38.2(4)
C26 C25 N5 C22 -143.3(3)
C30 C25 N5 C31 -134.3(3)
C26 C25 N5 C31 44.2(4)
C36 C31 N5 C22 48.9(4)
C32 C31 N5 C22 -130.8(3)
C36 C31 N5 C25 -138.5(3)
C32 C31 N5 C25 41.8(4)
